data_7044312
loop_
_publ_author_name
'Dong, Bao-Xia'
'Hua-Bo, Chen'
'Wu, Yi-Chen'
'Zhao, Juan'
'Teng, Yun-Lei'
'Liu, Wen-long'
'Li, Zong-Wei'

_publ_section_title
;
 Construction of (3,6)-connected Polyoxometalate-Based Metal-Organic
 Frameworks (POMOFs) from Triangular Carboxylate and Dimerized
 Zn4-\e-Keggin
;
_journal_name_full 'Dalton Trans.'
_journal_paper_doi 10.1039/C7DT03452K
_journal_year 2017
_chemical_formula_sum 'C114 H204 Mo24 N6 O93 P2 Zn8'
_chemical_formula_weight 6034.29
_chemical_name_common YZU-106
_chemical_name_systematic '[TPA]3[H3PMo12O40][Zn4L2].0.5H2O'
_space_group_IT_number 14
_symmetry_cell_setting monoclinic
_symmetry_space_group_name_Hall '-P 2yn'
_symmetry_space_group_name_H-M 'P 1 21/n 1'
_atom_sites_solution_hydrogens geom
_atom_sites_solution_primary direct
_atom_sites_solution_secondary difmap
_audit_creation_method SHELXL-97
_audit_update_record
;
2017-05-10 deposited with the CCDC.
2017-09-22 downloaded from the CCDC.
;
_cell_angle_alpha 90.00
_cell_angle_beta 98.940(7)
_cell_angle_gamma 90.00
_cell_formula_units_Z 2
_cell_length_a 17.257(4)
_cell_length_b 21.715(4)
_cell_length_c 24.743(6)
_cell_measurement_reflns_used 16054
_cell_measurement_temperature 296(2)
_cell_measurement_theta_max 25.0
_cell_measurement_theta_min 2.31
_cell_volume 9159(4)
_computing_structure_refinement 'SHELXL-97 (Sheldrick, 1997)'
_computing_structure_solution 'SHELXS-97 (Sheldrick, 1990)'
_diffrn_ambient_temperature 296(2)
_diffrn_measured_fraction_theta_full 0.996
_diffrn_measured_fraction_theta_max 0.996
_diffrn_measurement_device_type 'Bruker CCD'
_diffrn_measurement_method '\f and \w scans'
_diffrn_radiation_monochromator graphite
_diffrn_radiation_source 'fine-focus sealed tube'
_diffrn_radiation_type MoK\a
_diffrn_radiation_wavelength 0.71073
_diffrn_reflns_av_R_equivalents 0.0492
_diffrn_reflns_av_sigmaI/netI 0.0371
_diffrn_reflns_limit_h_max 20
_diffrn_reflns_limit_h_min -20
_diffrn_reflns_limit_k_max 25
_diffrn_reflns_limit_k_min -21
_diffrn_reflns_limit_l_max 26
_diffrn_reflns_limit_l_min -29
_diffrn_reflns_number 84825
_diffrn_reflns_theta_full 25.00
_diffrn_reflns_theta_max 25.00
_diffrn_reflns_theta_min 2.31
_exptl_absorpt_coefficient_mu 2.714
_exptl_absorpt_correction_T_max 0.443
_exptl_absorpt_correction_T_min 0.425
_exptl_absorpt_correction_type multi-scan
_exptl_absorpt_process_details 'ABSCOR by T.Higashi 8 March, 1995'
_exptl_crystal_colour black
_exptl_crystal_density_diffrn 2.188
_exptl_crystal_density_meas ?
_exptl_crystal_density_method 'not measured'
_exptl_crystal_description polyhedron
_exptl_crystal_F_000 5904
_exptl_crystal_recrystallization_method 'Hydrothermal synthesis'
_exptl_crystal_size_max 0.33
_exptl_crystal_size_mid 0.32
_exptl_crystal_size_min 0.30
_refine_diff_density_max 1.742
_refine_diff_density_min -1.026
_refine_diff_density_rms 0.139
_refine_ls_extinction_coef 0.00013(3)
_refine_ls_extinction_expression Fc^*^=kFc[1+0.001xFc^2^\l^3^/sin(2\q)]^-1/4^
_refine_ls_extinction_method SHELXL
_refine_ls_goodness_of_fit_ref 1.036
_refine_ls_hydrogen_treatment mixed
_refine_ls_matrix_type full
_refine_ls_number_parameters 1108
_refine_ls_number_reflns 16054
_refine_ls_number_restraints 161
_refine_ls_restrained_S_all 1.062
_refine_ls_R_factor_all 0.0521
_refine_ls_R_factor_gt 0.0399
_refine_ls_shift/su_max 0.003
_refine_ls_shift/su_mean 0.000
_refine_ls_structure_factor_coef Fsqd
_refine_ls_weighting_details 'calc w=1/[\s^2^(Fo^2^)+(0.0440P)^2^+55.5191P] where P=(Fo^2^+2Fc^2^)/3'
_refine_ls_weighting_scheme calc
_refine_ls_wR_factor_gt 0.1003
_refine_ls_wR_factor_ref 0.1055
_reflns_number_gt 13453
_reflns_number_total 16054
_reflns_threshold_expression >2sigma(I)
_cod_data_source_file c7dt03452k2.cif
_cod_data_source_block ds_CCDC1
_cod_depositor_comments
;
The following automatic conversions were performed:

'_symmetry_cell_setting' value 'Monoclinic' changed to 'monoclinic'
according to
/home/data/users/saulius/crontab/automatic-downloads/rss-feeds/RSC/lib/dictionaries/cif_core.dic
dictionary named 'cif_core.dic' version 2.4.2 from 2011-04-26.

'_exptl_crystal_density_meas' value 'none' was changed to '?' - the
value is perceived as not measured.

Automatic conversion script
Id: cif_fix_values 4973 2017-02-22 13:04:09Z antanas 
;
_cod_original_cell_volume 9160(3)
_cod_original_sg_symbol_H-M P2(1)/n
_cod_database_code 7044312

loop_
_symmetry_equiv_pos_as_xyz
'x, y, z'
'-x+1/2, y+1/2, -z+1/2'
'-x, -y, -z'
'x-1/2, -y-1/2, z-1/2'

loop_
_atom_site_label
_atom_site_type_symbol
_atom_site_fract_x
_atom_site_fract_y
_atom_site_fract_z
_atom_site_U_iso_or_equiv
_atom_site_adp_type
_atom_site_occupancy
_atom_site_symmetry_multiplicity
_atom_site_calc_flag
_atom_site_refinement_flags
Mo1 Mo 0.12873(3) 0.30681(2) 0.11906(2) 0.02403(13) Uani 1 1 d .
Mo2 Mo -0.26551(3) 0.41772(2) 0.04184(2) 0.02498(13) Uani 1 1 d .
Mo3 Mo 0.02463(3) 0.19147(2) 0.14334(2) 0.02343(12) Uani 1 1 d .
Mo4 Mo 0.03914(3) 0.44839(2) 0.11414(2) 0.02596(13) Uani 1 1 d .
Mo5 Mo -0.03516(3) 0.34026(2) -0.08043(2) 0.02708(13) Uani 1 1 d .
Mo6 Mo -0.12186(3) 0.15053(2) 0.03993(2) 0.02928(14) Uani 1 1 d .
Mo7 Mo -0.22196(3) 0.33408(3) 0.16028(2) 0.02985(14) Uani 1 1 d .
Mo8 Mo 0.07778(3) 0.37742(2) -0.00536(2) 0.02554(13) Uani 1 1 d .
Mo9 Mo -0.22887(3) 0.35371(2) -0.06716(2) 0.02525(13) Uani 1 1 d .
Mo10 Mo -0.15032(3) 0.20839(2) -0.05349(2) 0.02933(14) Uani 1 1 d .
Mo11 Mo -0.16353(3) 0.22295(2) 0.16389(2) 0.02966(14) Uani 1 1 d .
Mo12 Mo -0.10486(3) 0.46422(2) 0.13140(2) 0.02812(13) Uani 1 1 d .
Zn1 Zn -0.01015(4) 0.33121(3) 0.20484(3) 0.02962(17) Uani 1 1 d .
Zn2 Zn -0.28620(4) 0.25777(3) 0.03325(3) 0.03178(18) Uani 1 1 d .
Zn3 Zn 0.05495(4) 0.21542(3) 0.00843(3) 0.02830(17) Uani 1 1 d .
Zn4 Zn 0.10091(4) 0.52870(3) 0.01258(3) 0.02713(17) Uani 1 1 d .
P1 P -0.08608(9) 0.31739(7) 0.05900(6) 0.0228(3) Uani 1 1 d .
O44 O -0.1132(2) 0.30863(19) -0.00320(16) 0.0280(9) Uani 1 1 d .
O45 O -0.1421(2) 0.36062(18) 0.08480(16) 0.0266(9) Uani 1 1 d .
O46 O -0.0030(2) 0.34634(18) 0.06784(16) 0.0259(9) Uani 1 1 d .
O43 O -0.0858(2) 0.25330(18) 0.08692(16) 0.0264(9) Uani 1 1 d .
O1 O 0.1320(3) 0.1744(2) -0.02635(18) 0.0387(11) Uani 1 1 d .
O2 O 0.0733(3) 0.1986(2) -0.1110(2) 0.0444(12) Uani 1 1 d .
O3 O -0.3866(3) 0.2173(2) 0.0242(2) 0.0424(12) Uani 1 1 d .
O4 O -0.3328(3) 0.1368(2) 0.0725(2) 0.0460(13) Uani 1 1 d .
O5 O 0.0265(3) 0.3477(2) 0.27957(19) 0.0433(12) Uani 1 1 d .
O6 O -0.0621(3) 0.4222(2) 0.28095(18) 0.0425(12) Uani 1 1 d .
O7 O -0.0956(3) 0.5310(2) 0.16431(19) 0.0400(11) Uani 1 1 d .
O8 O 0.0935(3) 0.1477(2) 0.18096(19) 0.0388(11) Uani 1 1 d .
O9 O -0.1448(2) 0.37034(19) -0.10059(17) 0.0305(10) Uani 1 1 d .
O10 O 0.2162(3) 0.2833(2) 0.15192(18) 0.0391(11) Uani 1 1 d .
O11 O -0.3483(3) 0.4554(2) 0.0159(2) 0.0402(11) Uani 1 1 d .
O12 O -0.2801(3) 0.3288(2) 0.20808(19) 0.0413(11) Uani 1 1 d .
O13 O -0.2067(3) 0.1916(2) 0.2129(2) 0.0441(12) Uani 1 1 d .
O14 O -0.1774(3) 0.1496(2) -0.0953(2) 0.0424(12) Uani 1 1 d .
O15 O -0.1435(3) 0.0787(2) 0.0200(2) 0.0432(12) Uani 1 1 d .
O16 O 0.0025(3) 0.3543(2) -0.13681(17) 0.0377(11) Uani 1 1 d .
O17 O -0.2930(2) 0.3778(2) 0.10125(18) 0.0322(10) Uani 1 1 d .
O18 O -0.0775(3) 0.2521(2) -0.10051(17) 0.0326(10) Uani 1 1 d .
O19 O -0.0544(3) 0.19237(19) 0.18460(17) 0.0311(10) Uani 1 1 d .
O20 O -0.3046(3) 0.3814(2) -0.11117(19) 0.0433(12) Uani 1 1 d .
O21 O -0.2057(3) 0.47620(19) 0.07993(17) 0.0319(10) Uani 1 1 d .
O22 O 0.0805(3) 0.5114(2) 0.14473(18) 0.0376(11) Uani 1 1 d .
O23 O 0.0915(2) 0.44850(18) 0.04713(16) 0.0259(9) Uani 1 1 d .
O24 O 0.1184(2) 0.38414(19) 0.14456(17) 0.0304(10) Uani 1 1 d .
O25 O -0.2317(3) 0.2712(2) -0.08064(17) 0.0337(10) Uani 1 1 d .
O27 O 0.1421(3) 0.3989(2) -0.04520(18) 0.0356(10) Uani 1 1 d .
O28 O -0.2454(2) 0.2627(2) 0.11228(18) 0.0322(10) Uani 1 1 d .
O29 O 0.1489(2) 0.32853(19) 0.05162(17) 0.0287(9) Uani 1 1 d .
O30 O -0.0206(3) 0.41143(19) 0.16658(16) 0.0300(10) Uani 1 1 d .
O31 O -0.1709(3) 0.4182(2) 0.18288(17) 0.0328(10) Uani 1 1 d .
O32 O -0.1781(3) 0.15152(19) 0.10801(18) 0.0317(10) Uani 1 1 d .
O33 O -0.2007(2) 0.42697(19) -0.01809(17) 0.0290(9) Uani 1 1 d .
O34 O 0.0429(2) 0.29545(18) -0.03024(17) 0.0280(9) Uani 1 1 d .
O35 O -0.0226(2) 0.13791(19) 0.09218(18) 0.0314(10) Uani 1 1 d .
O36 O 0.0546(2) 0.27637(19) 0.16866(16) 0.0295(10) Uani 1 1 d .
O37 O -0.0525(2) 0.18250(19) -0.00885(17) 0.0312(10) Uani 1 1 d .
O38 O -0.0560(2) 0.47427(19) 0.06587(16) 0.0279(9) Uani 1 1 d .
O39 O 0.0827(2) 0.22697(19) 0.08677(17) 0.0303(10) Uani 1 1 d .
O40 O -0.2108(2) 0.20074(19) 0.00683(17) 0.0305(10) Uani 1 1 d .
O41 O -0.0226(2) 0.41506(18) -0.03556(16) 0.0270(9) Uani 1 1 d .
O42 O -0.2785(2) 0.33844(19) 0.00000(17) 0.0310(10) Uani 1 1 d .
O26 O -0.1201(2) 0.30132(19) 0.19299(17) 0.0293(9) Uani 1 1 d .
C1 C 0.1311(4) 0.1843(3) -0.0774(3) 0.0344(15) Uani 1 1 d .
C2 C 0.2104(4) 0.1766(3) -0.0953(3) 0.0320(14) Uani 1 1 d .
C3 C 0.2252(4) 0.1962(4) -0.1456(3) 0.0429(18) Uani 1 1 d .
H3A H 0.1839 0.2125 -0.1715 0.052 Uiso 1 1 calc R
C4 C 0.3004(4) 0.1920(4) -0.1587(3) 0.0439(18) Uani 1 1 d .
H4A H 0.3107 0.2059 -0.1933 0.053 Uiso 1 1 calc R
C5 C 0.3605(4) 0.1676(3) -0.1211(3) 0.0419(17) Uani 1 1 d .
H5A H 0.4120 0.1654 -0.1301 0.050 Uiso 1 1 calc R
C6 C 0.3470(4) 0.1464(3) -0.0707(3) 0.0324(15) Uani 1 1 d .
C7 C 0.2711(4) 0.1509(3) -0.0589(3) 0.0316(14) Uani 1 1 d .
H7A H 0.2603 0.1359 -0.0248 0.038 Uiso 1 1 calc R
C8 C 0.4094(4) 0.1212(3) -0.0287(2) 0.0304(14) Uani 1 1 d .
C9 C 0.4807(4) 0.1509(3) -0.0144(3) 0.0331(15) Uani 1 1 d .
H9A H 0.4922 0.1864 -0.0341 0.040 Uiso 1 1 calc R
C10 C 0.5350(4) 0.1295(3) 0.0283(3) 0.0323(14) Uani 1 1 d .
C11 C 0.5209(4) 0.0759(3) 0.0559(3) 0.0295(14) Uani 1 1 d .
H11A H 0.5595 0.0610 0.0846 0.035 Uiso 1 1 calc R
C12 C 0.4504(4) 0.0437(3) 0.0419(2) 0.0281(13) Uani 1 1 d .
C13 C 0.3957(4) 0.0684(3) -0.0003(3) 0.0296(14) Uani 1 1 d .
H13A H 0.3469 0.0479 -0.0100 0.036 Uiso 1 1 calc R
C14 C -0.3881(4) 0.1626(3) 0.0431(3) 0.0362(16) Uani 1 1 d .
C15 C 0.0674(4) 0.4862(3) 0.4302(2) 0.0288(14) Uani 1 1 d .
C16 C 0.0241(4) 0.4666(3) 0.3805(2) 0.0282(14) Uani 1 1 d .
H16A H -0.0196 0.4903 0.3641 0.034 Uiso 1 1 calc R
C17 C 0.0435(4) 0.4138(3) 0.3549(2) 0.0306(14) Uani 1 1 d .
C18 C 0.1067(4) 0.3783(3) 0.3782(3) 0.0380(16) Uani 1 1 d .
H18A H 0.1204 0.3421 0.3604 0.046 Uiso 1 1 calc R
C19 C 0.1495(4) 0.3959(3) 0.4272(3) 0.0398(17) Uani 1 1 d .
H19A H 0.1927 0.3716 0.4434 0.048 Uiso 1 1 calc R
C20 C 0.1299(4) 0.4488(3) 0.4529(3) 0.0349(15) Uani 1 1 d .
H20A H 0.1599 0.4602 0.4870 0.042 Uiso 1 1 calc R
C21 C -0.0028(4) 0.3942(3) 0.3011(3) 0.0331(15) Uani 1 1 d .
C25 C -0.4610(10) 0.4866(7) 0.3265(8) 0.129(5) Uani 1 1 d U
H25A H -0.5177 0.4849 0.3117 0.155 Uiso 1 1 calc R
H25B H -0.4464 0.5306 0.3302 0.155 Uiso 1 1 calc R
C26 C -0.4501(12) 0.4595(8) 0.3820(7) 0.164(8) Uani 1 1 d DU
H26A H -0.3986 0.4736 0.4013 0.197 Uiso 1 1 calc R
H26B H -0.4466 0.4142 0.3779 0.197 Uiso 1 1 calc R
C27 C -0.5105(9) 0.4722(7) 0.4193(9) 0.159(8) Uani 1 1 d D
H27A H -0.4948 0.4513 0.4544 0.238 Uiso 1 1 calc R
H27B H -0.5618 0.4567 0.4021 0.238 Uiso 1 1 calc R
H27C H -0.5138 0.5166 0.4253 0.238 Uiso 1 1 calc R
C28 C -0.4409(10) 0.4984(8) 0.2334(6) 0.135(4) Uani 1 1 d DU
H28A H -0.4985 0.4988 0.2218 0.162 Uiso 1 1 calc R
H28B H -0.4235 0.5416 0.2399 0.162 Uiso 1 1 calc R
C29 C -0.4014(10) 0.4710(8) 0.1874(7) 0.147(4) Uani 1 1 d DU
H29A H -0.4003 0.4256 0.1911 0.176 Uiso 1 1 calc R
H29B H -0.3464 0.4855 0.1919 0.176 Uiso 1 1 calc R
C30 C -0.4422(15) 0.4876(13) 0.1290(10) 0.236(11) Uani 1 1 d U
H30A H -0.4133 0.4691 0.1020 0.353 Uiso 1 1 calc R
H30B H -0.4431 0.5325 0.1246 0.353 Uiso 1 1 calc R
H30C H -0.4961 0.4719 0.1234 0.353 Uiso 1 1 calc R
C31 C -0.4420(8) 0.3908(7) 0.2767(6) 0.107(4) Uani 1 1 d U
H31A H -0.4097 0.3755 0.2498 0.129 Uiso 1 1 calc R
H31B H -0.4261 0.3676 0.3111 0.129 Uiso 1 1 calc R
C32 C -0.5234(11) 0.3764(10) 0.2564(8) 0.165(7) Uani 1 1 d U
H32A H -0.5417 0.4019 0.2238 0.198 Uiso 1 1 calc R
H32B H -0.5559 0.3866 0.2848 0.198 Uiso 1 1 calc R
C33 C -0.5332(15) 0.3113(11) 0.2421(11) 0.244(14) Uani 1 1 d U
H33A H -0.5888 0.3027 0.2293 0.367 Uiso 1 1 calc R
H33B H -0.5148 0.2860 0.2743 0.367 Uiso 1 1 calc R
H33C H -0.5027 0.3015 0.2129 0.367 Uiso 1 1 calc R
C34 C -0.3314(7) 0.4618(6) 0.3031(6) 0.101(4) Uani 1 1 d .
H34A H -0.3169 0.4353 0.3357 0.121 Uiso 1 1 calc R
H34B H -0.3094 0.4424 0.2727 0.121 Uiso 1 1 calc R
C35 C -0.2939(8) 0.5197(6) 0.3142(8) 0.133(6) Uani 1 1 d U
H35A H -0.3171 0.5411 0.3432 0.159 Uiso 1 1 calc R
H35B H -0.3031 0.5455 0.2809 0.159 Uiso 1 1 calc R
C36 C -0.2079(8) 0.5125(8) 0.3321(9) 0.168(8) Uani 1 1 d U
H36A H -0.1839 0.5532 0.3392 0.251 Uiso 1 1 calc R
H36B H -0.1847 0.4918 0.3033 0.251 Uiso 1 1 calc R
H36C H -0.1987 0.4879 0.3657 0.251 Uiso 1 1 calc R
C38 C 0.2127(8) 0.6328(6) 0.2784(6) 0.116(4) Uani 1 1 d DU
H38A H 0.2004 0.6608 0.3074 0.139 Uiso 1 1 calc R
H38B H 0.2705 0.6281 0.2844 0.139 Uiso 1 1 calc R
C39 C 0.1940(9) 0.6656(7) 0.2290(6) 0.118(5) Uani 1 1 d DU
H39A H 0.1386 0.6789 0.2259 0.142 Uiso 1 1 calc R
H39B H 0.1972 0.6366 0.1986 0.142 Uiso 1 1 calc R
C40 C 0.2413(8) 0.7202(5) 0.2203(4) 0.098(4) Uani 1 1 d .
H40A H 0.2235 0.7369 0.1837 0.147 Uiso 1 1 calc R
H40B H 0.2966 0.7085 0.2236 0.147 Uiso 1 1 calc R
H40C H 0.2351 0.7515 0.2478 0.147 Uiso 1 1 calc R
C41 C 0.2044(8) 0.5643(7) 0.3502(5) 0.113(4) Uani 1 1 d DU
H41A H 0.1893 0.6027 0.3674 0.136 Uiso 1 1 calc R
H41B H 0.1692 0.5318 0.3604 0.136 Uiso 1 1 calc R
C42 C 0.2784(9) 0.5498(7) 0.3769(5) 0.129(6) Uani 1 1 d D
H42A H 0.3158 0.5744 0.3593 0.155 Uiso 1 1 calc R
H42B H 0.2876 0.5062 0.3682 0.155 Uiso 1 1 calc R
C43 C 0.3022(7) 0.5562(7) 0.4344(4) 0.103(4) Uani 1 1 d .
H43A H 0.3573 0.5441 0.4439 0.154 Uiso 1 1 calc R
H43B H 0.2697 0.5297 0.4538 0.154 Uiso 1 1 calc R
H43C H 0.2960 0.5992 0.4449 0.154 Uiso 1 1 calc R
C44 C 0.0937(6) 0.5748(6) 0.2775(7) 0.135(7) Uani 1 1 d DU
H44A H 0.0807 0.5794 0.2373 0.162 Uiso 1 1 calc R
H44B H 0.0759 0.5331 0.2862 0.162 Uiso 1 1 calc R
C45 C 0.0448(7) 0.6163(7) 0.2999(6) 0.120(4) Uani 1 1 d DU
H45A H 0.0638 0.6585 0.2944 0.143 Uiso 1 1 calc R
H45B H 0.0511 0.6090 0.3398 0.143 Uiso 1 1 calc R
C46 C -0.0396(6) 0.6141(6) 0.2781(5) 0.089(3) Uani 1 1 d DU
H46A H -0.0674 0.6448 0.2969 0.133 Uiso 1 1 calc R
H46B H -0.0601 0.5730 0.2840 0.133 Uiso 1 1 calc R
H46C H -0.0475 0.6231 0.2388 0.133 Uiso 1 1 calc R
C47 C 0.2106(10) 0.5229(7) 0.2608(5) 0.146(7) Uani 1 1 d D
H47A H 0.1892 0.5300 0.2219 0.176 Uiso 1 1 calc R
H47B H 0.2678 0.5297 0.2642 0.176 Uiso 1 1 calc R
C48 C 0.2018(12) 0.4601(8) 0.2691(7) 0.152(6) Uani 1 1 d DU
H48A H 0.1480 0.4498 0.2511 0.182 Uiso 1 1 calc R
H48B H 0.2020 0.4550 0.3088 0.182 Uiso 1 1 calc R
C49 C 0.2525(8) 0.4112(7) 0.2533(6) 0.121(5) Uani 1 1 d U
H49A H 0.2330 0.3711 0.2634 0.181 Uiso 1 1 calc R
H49B H 0.3061 0.4173 0.2723 0.181 Uiso 1 1 calc R
H49C H 0.2522 0.4126 0.2137 0.181 Uiso 1 1 calc R
C50 C 0.4461(11) 0.3671(9) -0.0258(8) 0.156(7) Uani 1 1 d DU
H50A H 0.4862 0.3668 0.0074 0.188 Uiso 1 1 calc R
H50B H 0.4441 0.4090 -0.0419 0.188 Uiso 1 1 calc R
C51 C 0.4670(15) 0.3207(11) -0.0666(10) 0.217(9) Uani 1 1 d DU
H51A H 0.4721 0.2793 -0.0497 0.261 Uiso 1 1 calc R
H51B H 0.4251 0.3192 -0.0988 0.261 Uiso 1 1 calc R
C52 C 0.5407(16) 0.3384(14) -0.0836(13) 0.278(12) Uani 1 1 d DU
H52A H 0.5547 0.3082 -0.1099 0.417 Uiso 1 1 calc R
H52B H 0.5820 0.3398 -0.0516 0.417 Uiso 1 1 calc R
H52C H 0.5352 0.3791 -0.1008 0.417 Uiso 1 1 calc R
C53 C 0.3262(12) 0.4008(9) 0.0196(8) 0.170(6) Uiso 1 1 d DU
H53A H 0.3194 0.4383 -0.0034 0.204 Uiso 1 1 calc R
H53B H 0.2731 0.3855 0.0231 0.204 Uiso 1 1 calc R
C54 C 0.3626(13) 0.4170(9) 0.0698(8) 0.184(6) Uani 1 1 d DU
H54A H 0.4125 0.4377 0.0659 0.220 Uiso 1 1 calc R
H54B H 0.3758 0.3791 0.0915 0.220 Uiso 1 1 calc R
C55 C 0.3165(9) 0.4589(6) 0.1018(5) 0.121(5) Uani 1 1 d DU
H55A H 0.3481 0.4686 0.1372 0.182 Uiso 1 1 calc R
H55B H 0.2681 0.4383 0.1077 0.182 Uiso 1 1 calc R
H55C H 0.3036 0.4971 0.0812 0.182 Uiso 1 1 calc R
C56 C 0.3080(8) 0.3398(7) -0.0641(6) 0.119(5) Uani 1 1 d .
H56A H 0.3237 0.3019 -0.0817 0.143 Uiso 1 1 calc R
H56B H 0.2565 0.3315 -0.0528 0.143 Uiso 1 1 calc R
C57 C 0.2973(10) 0.3857(8) -0.1035(6) 0.141(7) Uani 1 1 d .
H57A H 0.3483 0.3952 -0.1151 0.169 Uiso 1 1 calc R
H57B H 0.2785 0.4235 -0.0873 0.169 Uiso 1 1 calc R
C58 C 0.2406(11) 0.3682(9) -0.1520(6) 0.167(9) Uani 1 1 d .
H58A H 0.2355 0.4019 -0.1787 0.251 Uiso 1 1 calc R
H58B H 0.1894 0.3599 -0.1410 0.251 Uiso 1 1 calc R
H58C H 0.2591 0.3311 -0.1686 0.251 Uiso 1 1 calc R
C59 C 0.3778(9) 0.2916(5) 0.0207(6) 0.113(5) Uani 1 1 d DU
H59A H 0.3904 0.2594 -0.0049 0.135 Uiso 1 1 calc R
H59B H 0.4254 0.2968 0.0484 0.135 Uiso 1 1 calc R
C60 C 0.3186(9) 0.2660(7) 0.0491(7) 0.132(5) Uani 1 1 d DU
H60A H 0.2747 0.2500 0.0222 0.158 Uiso 1 1 calc R
H60B H 0.2977 0.2985 0.0709 0.158 Uiso 1 1 calc R
C61 C 0.3521(13) 0.2151(6) 0.0860(6) 0.163(8) Uani 1 1 d U
H61A H 0.3112 0.1981 0.1050 0.245 Uiso 1 1 calc R
H61B H 0.3952 0.2311 0.1128 0.245 Uiso 1 1 calc R
H61C H 0.3720 0.1826 0.0642 0.245 Uiso 1 1 calc R
N1 N -0.4212(6) 0.4613(6) 0.2883(5) 0.110(3) Uani 1 1 d U
N2 N 0.1815(4) 0.5733(4) 0.2901(3) 0.0604(17) Uani 1 1 d DU
N3 N 0.3681(6) 0.3506(4) -0.0114(4) 0.079(2) Uani 1 1 d DU
O1W O -0.4029(9) 0.4264(7) -0.2150(6) 0.091(4) Uiso 0.50 1 d P

loop_
_atom_site_aniso_label
_atom_site_aniso_U_11
_atom_site_aniso_U_22
_atom_site_aniso_U_33
_atom_site_aniso_U_23
_atom_site_aniso_U_13
_atom_site_aniso_U_12
Mo1 0.0239(3) 0.0233(3) 0.0233(3) 0.0025(2) -0.0011(2) -0.0004(2)
Mo2 0.0248(3) 0.0213(3) 0.0279(3) 0.0033(2) 0.0011(2) 0.0017(2)
Mo3 0.0242(3) 0.0194(3) 0.0259(3) 0.0036(2) 0.0018(2) 0.0020(2)
Mo4 0.0310(3) 0.0230(3) 0.0224(3) 0.0005(2) -0.0004(2) -0.0031(2)
Mo5 0.0324(3) 0.0240(3) 0.0236(3) -0.0006(2) 0.0006(2) -0.0042(2)
Mo6 0.0305(3) 0.0225(3) 0.0342(3) 0.0009(2) 0.0027(2) -0.0035(2)
Mo7 0.0309(3) 0.0285(3) 0.0306(3) 0.0028(2) 0.0058(2) 0.0012(2)
Mo8 0.0286(3) 0.0222(3) 0.0248(3) 0.0004(2) 0.0011(2) -0.0025(2)
Mo9 0.0259(3) 0.0237(3) 0.0239(3) 0.0018(2) -0.0034(2) -0.0034(2)
Mo10 0.0312(3) 0.0247(3) 0.0306(3) -0.0020(2) 0.0000(2) -0.0062(2)
Mo11 0.0301(3) 0.0270(3) 0.0319(3) 0.0048(2) 0.0045(2) -0.0007(2)
Mo12 0.0341(3) 0.0237(3) 0.0260(3) -0.0001(2) 0.0031(2) 0.0003(2)
Zn1 0.0353(4) 0.0280(4) 0.0248(4) 0.0006(3) 0.0024(3) 0.0002(3)
Zn2 0.0286(4) 0.0272(4) 0.0383(4) 0.0035(3) 0.0015(3) -0.0049(3)
Zn3 0.0285(4) 0.0256(4) 0.0308(4) -0.0003(3) 0.0047(3) 0.0010(3)
Zn4 0.0319(4) 0.0220(4) 0.0262(4) 0.0028(3) 0.0005(3) -0.0033(3)
P1 0.0246(8) 0.0198(8) 0.0232(8) 0.0006(6) 0.0009(6) -0.0012(6)
O44 0.029(2) 0.028(2) 0.025(2) -0.0003(17) -0.0017(18) -0.0018(18)
O45 0.028(2) 0.023(2) 0.029(2) -0.0009(17) 0.0041(18) -0.0003(17)
O46 0.026(2) 0.025(2) 0.025(2) -0.0007(17) -0.0005(17) -0.0008(17)
O43 0.029(2) 0.021(2) 0.028(2) 0.0006(17) 0.0018(18) -0.0018(17)
O1 0.035(3) 0.051(3) 0.032(3) 0.010(2) 0.010(2) 0.016(2)
O2 0.034(3) 0.053(3) 0.043(3) -0.006(2) -0.002(2) 0.012(2)
O3 0.032(3) 0.034(3) 0.060(3) 0.010(2) 0.003(2) -0.008(2)
O4 0.031(3) 0.045(3) 0.057(3) 0.013(2) -0.008(2) -0.013(2)
O5 0.058(3) 0.040(3) 0.030(3) -0.007(2) -0.001(2) 0.009(2)
O6 0.041(3) 0.052(3) 0.032(3) -0.004(2) -0.004(2) 0.008(2)
O7 0.052(3) 0.028(2) 0.039(3) -0.006(2) 0.007(2) 0.000(2)
O8 0.034(3) 0.036(3) 0.043(3) 0.009(2) -0.002(2) 0.009(2)
O9 0.034(2) 0.030(2) 0.026(2) 0.0011(18) -0.0010(18) -0.0036(19)
O10 0.034(3) 0.046(3) 0.035(3) 0.005(2) -0.001(2) 0.001(2)
O11 0.030(3) 0.039(3) 0.049(3) 0.007(2) 0.001(2) 0.008(2)
O12 0.040(3) 0.046(3) 0.042(3) 0.002(2) 0.016(2) 0.003(2)
O13 0.050(3) 0.040(3) 0.045(3) 0.012(2) 0.013(2) -0.001(2)
O14 0.044(3) 0.036(3) 0.044(3) -0.010(2) -0.002(2) -0.010(2)
O15 0.050(3) 0.029(3) 0.050(3) 0.000(2) 0.006(2) -0.007(2)
O16 0.049(3) 0.037(3) 0.027(2) 0.0007(19) 0.005(2) -0.009(2)
O17 0.030(2) 0.032(2) 0.035(2) 0.0066(19) 0.0074(19) 0.0031(19)
O18 0.041(3) 0.031(2) 0.025(2) -0.0049(18) 0.0013(19) -0.009(2)
O19 0.032(2) 0.029(2) 0.032(2) 0.0070(18) 0.0044(19) 0.0012(19)
O20 0.040(3) 0.043(3) 0.041(3) 0.006(2) -0.012(2) -0.001(2)
O21 0.038(3) 0.024(2) 0.034(2) -0.0005(18) 0.006(2) 0.0050(19)
O22 0.045(3) 0.032(2) 0.033(2) -0.0010(19) -0.002(2) -0.006(2)
O23 0.030(2) 0.022(2) 0.024(2) 0.0010(16) -0.0005(17) -0.0049(17)
O24 0.031(2) 0.026(2) 0.031(2) 0.0020(18) -0.0064(18) -0.0036(18)
O25 0.036(3) 0.033(2) 0.029(2) -0.0024(19) -0.0032(19) -0.005(2)
O27 0.036(3) 0.035(3) 0.036(3) 0.004(2) 0.007(2) -0.005(2)
O28 0.030(2) 0.030(2) 0.036(2) 0.0030(19) 0.0047(19) -0.0020(19)
O29 0.029(2) 0.028(2) 0.028(2) 0.0014(18) 0.0028(18) -0.0008(18)
O30 0.036(2) 0.028(2) 0.025(2) 0.0016(17) 0.0008(18) -0.0017(19)
O31 0.037(3) 0.030(2) 0.033(2) -0.0021(19) 0.011(2) 0.0013(19)
O32 0.033(2) 0.025(2) 0.037(2) 0.0036(18) 0.0052(19) -0.0059(18)
O33 0.030(2) 0.025(2) 0.030(2) 0.0044(17) -0.0011(18) -0.0043(18)
O34 0.032(2) 0.022(2) 0.029(2) -0.0017(17) 0.0022(18) -0.0014(18)
O35 0.031(2) 0.025(2) 0.038(2) 0.0016(18) 0.0028(19) 0.0028(18)
O36 0.034(2) 0.027(2) 0.026(2) 0.0021(17) 0.0016(18) 0.0001(19)
O37 0.031(2) 0.029(2) 0.033(2) -0.0010(19) 0.0047(19) -0.0019(19)
O38 0.032(2) 0.026(2) 0.025(2) 0.0016(17) 0.0016(18) -0.0026(18)
O39 0.032(2) 0.031(2) 0.028(2) 0.0004(18) 0.0037(18) 0.0039(19)
O40 0.030(2) 0.024(2) 0.036(2) 0.0011(18) 0.0008(19) -0.0041(18)
O41 0.030(2) 0.023(2) 0.026(2) 0.0003(17) -0.0005(18) -0.0056(17)
O42 0.029(2) 0.029(2) 0.033(2) 0.0022(18) -0.0010(19) -0.0061(18)
O26 0.030(2) 0.027(2) 0.030(2) 0.0016(18) 0.0007(18) 0.0001(18)
C1 0.038(4) 0.024(3) 0.042(4) 0.000(3) 0.006(3) 0.002(3)
C2 0.032(4) 0.036(4) 0.027(3) 0.000(3) 0.000(3) 0.004(3)
C3 0.041(4) 0.053(5) 0.033(4) 0.002(3) -0.002(3) 0.006(3)
C4 0.043(4) 0.062(5) 0.028(4) 0.007(3) 0.009(3) 0.003(4)
C5 0.038(4) 0.051(5) 0.038(4) 0.002(3) 0.011(3) 0.005(3)
C6 0.031(4) 0.034(4) 0.033(4) 0.001(3) 0.006(3) -0.002(3)
C7 0.035(4) 0.028(3) 0.031(3) 0.001(3) 0.004(3) -0.001(3)
C8 0.026(3) 0.037(4) 0.028(3) 0.003(3) 0.006(3) 0.001(3)
C9 0.029(4) 0.031(4) 0.040(4) 0.005(3) 0.008(3) 0.002(3)
C10 0.024(3) 0.038(4) 0.035(4) 0.000(3) 0.004(3) -0.004(3)
C11 0.024(3) 0.030(3) 0.034(3) 0.005(3) 0.001(3) -0.002(3)
C12 0.025(3) 0.031(3) 0.028(3) -0.001(3) 0.006(3) -0.002(3)
C13 0.023(3) 0.033(3) 0.033(3) 0.002(3) 0.002(3) -0.002(3)
C14 0.029(4) 0.040(4) 0.039(4) 0.000(3) 0.002(3) -0.007(3)
C15 0.026(3) 0.031(3) 0.029(3) 0.003(3) 0.006(3) 0.005(3)
C16 0.023(3) 0.031(3) 0.030(3) -0.001(3) 0.003(3) 0.006(3)
C17 0.029(3) 0.039(4) 0.024(3) -0.003(3) 0.004(3) -0.003(3)
C18 0.038(4) 0.043(4) 0.034(4) -0.006(3) 0.008(3) 0.010(3)
C19 0.036(4) 0.044(4) 0.037(4) 0.000(3) -0.001(3) 0.018(3)
C20 0.031(4) 0.035(4) 0.037(4) -0.005(3) 0.000(3) 0.006(3)
C21 0.038(4) 0.037(4) 0.025(3) 0.001(3) 0.008(3) 0.000(3)
C25 0.110(11) 0.097(11) 0.177(12) 0.003(9) 0.013(9) 0.009(9)
C26 0.23(2) 0.128(14) 0.133(11) -0.040(9) 0.015(14) 0.074(14)
C27 0.127(13) 0.091(11) 0.28(2) -0.051(13) 0.087(15) -0.009(9)
C28 0.136(7) 0.144(7) 0.122(6) 0.040(5) 0.010(5) 0.007(6)
C29 0.139(7) 0.153(7) 0.146(7) 0.023(6) 0.015(6) 0.015(6)
C30 0.239(13) 0.252(14) 0.216(13) 0.009(9) 0.038(9) 0.003(10)
C31 0.101(7) 0.118(6) 0.100(7) 0.016(6) 0.006(6) -0.001(6)
C32 0.143(16) 0.181(16) 0.161(17) -0.012(14) -0.001(13) -0.034(14)
C33 0.21(2) 0.23(2) 0.28(3) -0.13(2) 0.01(2) -0.06(2)
C34 0.075(8) 0.084(8) 0.139(11) -0.006(8) 0.005(7) 0.004(6)
C35 0.088(7) 0.084(9) 0.219(18) -0.022(10) -0.002(10) -0.012(7)
C36 0.080(7) 0.119(13) 0.30(3) -0.065(15) 0.009(12) -0.014(9)
C38 0.094(7) 0.108(6) 0.146(9) 0.052(7) 0.020(7) -0.029(6)
C39 0.108(8) 0.132(9) 0.111(8) 0.033(7) 0.006(7) -0.011(7)
C40 0.156(12) 0.089(8) 0.047(6) 0.005(5) 0.010(7) -0.029(8)
C41 0.141(8) 0.123(8) 0.064(4) -0.013(6) -0.023(6) 0.022(7)
C42 0.156(14) 0.128(12) 0.082(9) -0.009(8) -0.047(9) -0.005(10)
C43 0.086(8) 0.162(13) 0.056(6) -0.015(7) -0.001(6) 0.011(8)
C44 0.058(3) 0.117(11) 0.245(19) 0.073(12) 0.068(9) 0.021(7)
C45 0.087(5) 0.139(9) 0.130(8) 0.016(7) 0.011(6) -0.005(7)
C46 0.089(6) 0.100(9) 0.076(7) -0.007(6) 0.011(6) 0.009(7)
C47 0.173(15) 0.149(14) 0.089(10) -0.056(10) -0.067(10) 0.066(12)
C48 0.179(10) 0.144(9) 0.129(9) -0.030(8) 0.012(8) 0.031(7)
C49 0.099(10) 0.118(11) 0.131(12) -0.024(9) -0.026(8) 0.004(7)
C50 0.154(10) 0.161(10) 0.147(10) 0.021(8) 0.002(8) -0.014(8)
C51 0.210(11) 0.208(13) 0.233(13) 0.037(10) 0.031(9) 0.033(9)
C52 0.252(13) 0.300(16) 0.289(16) 0.029(10) 0.066(10) -0.020(10)
C54 0.201(8) 0.170(8) 0.195(8) 0.061(6) 0.078(7) 0.078(6)
C55 0.161(14) 0.083(9) 0.108(10) 0.003(7) -0.017(8) 0.011(8)
C56 0.100(10) 0.155(14) 0.098(10) 0.001(9) 0.003(8) 0.064(9)
C57 0.172(16) 0.165(16) 0.094(10) 0.031(10) 0.045(11) 0.086(13)
C58 0.206(18) 0.22(2) 0.068(9) 0.008(10) 0.000(10) 0.143(16)
C59 0.192(14) 0.043(6) 0.116(10) -0.008(6) 0.065(9) 0.004(7)
C60 0.145(9) 0.121(8) 0.137(9) 0.021(6) 0.044(7) 0.012(7)
C61 0.33(3) 0.076(9) 0.118(11) 0.022(7) 0.130(14) 0.042(11)
N1 0.083(6) 0.111(5) 0.130(7) 0.035(5) -0.002(5) 0.005(5)
N2 0.062(3) 0.067(4) 0.054(3) -0.019(3) 0.014(3) -0.016(3)
N3 0.096(6) 0.053(4) 0.080(5) 0.009(4) -0.005(4) 0.006(4)

loop_
_atom_type_symbol
_atom_type_description
_atom_type_scat_dispersion_real
_atom_type_scat_dispersion_imag
_atom_type_scat_source
C C 0.0033 0.0016 'International Tables Vol C Tables 4.2.6.8 and 6.1.1.4'
H H 0.0000 0.0000 'International Tables Vol C Tables 4.2.6.8 and 6.1.1.4'
N N 0.0061 0.0033 'International Tables Vol C Tables 4.2.6.8 and 6.1.1.4'
O O 0.0106 0.0060 'International Tables Vol C Tables 4.2.6.8 and 6.1.1.4'
P P 0.1023 0.0942 'International Tables Vol C Tables 4.2.6.8 and 6.1.1.4'
Zn Zn 0.2839 1.4301 'International Tables Vol C Tables 4.2.6.8 and 6.1.1.4'
Mo Mo -1.6832 0.6857 'International Tables Vol C Tables 4.2.6.8 and 6.1.1.4'

loop_
_geom_angle_atom_site_label_1
_geom_angle_atom_site_label_2
_geom_angle_atom_site_label_3
_geom_angle
_geom_angle_site_symmetry_1
_geom_angle_site_symmetry_3
O10 Mo1 O24 104.1(2) . .
O10 Mo1 O29 103.7(2) . .
O24 Mo1 O29 97.03(19) . .
O10 Mo1 O36 102.3(2) . .
O24 Mo1 O36 89.17(18) . .
O29 Mo1 O36 150.85(17) . .
O10 Mo1 O39 101.5(2) . .
O24 Mo1 O39 151.52(18) . .
O29 Mo1 O39 88.82(18) . .
O36 Mo1 O39 73.24(17) . .
O10 Mo1 Mo3 99.24(16) . .
O24 Mo1 Mo3 124.91(14) . .
O29 Mo1 Mo3 124.72(13) . .
O36 Mo1 Mo3 36.86(12) . .
O39 Mo1 Mo3 37.13(12) . .
O11 Mo2 O21 103.8(2) . .
O11 Mo2 O17 103.0(2) . .
O21 Mo2 O17 96.4(2) . .
O11 Mo2 O33 102.0(2) . .
O21 Mo2 O33 88.66(18) . .
O17 Mo2 O33 152.44(18) . .
O11 Mo2 O42 101.6(2) . .
O21 Mo2 O42 151.96(19) . .
O17 Mo2 O42 89.20(19) . .
O33 Mo2 O42 74.56(17) . .
O11 Mo2 Mo9 99.09(17) . .
O21 Mo2 Mo9 125.21(14) . .
O17 Mo2 Mo9 125.71(14) . .
O33 Mo2 Mo9 37.69(12) . .
O42 Mo2 Mo9 37.63(12) . .
O8 Mo3 O35 103.1(2) . .
O8 Mo3 O19 102.8(2) . .
O35 Mo3 O19 95.9(2) . .
O8 Mo3 O36 102.8(2) . .
O35 Mo3 O36 151.57(18) . .
O19 Mo3 O36 89.68(18) . .
O8 Mo3 O39 102.5(2) . .
O35 Mo3 O39 88.77(18) . .
O19 Mo3 O39 152.45(18) . .
O36 Mo3 O39 74.26(17) . .
O8 Mo3 Mo1 100.18(17) . .
O35 Mo3 Mo1 125.16(14) . .
O19 Mo3 Mo1 125.98(13) . .
O36 Mo3 Mo1 37.44(12) . .
O39 Mo3 Mo1 37.60(12) . .
O22 Mo4 O30 105.6(2) . .
O22 Mo4 O38 107.5(2) . .
O30 Mo4 O38 92.53(17) . .
O22 Mo4 O23 99.1(2) . .
O30 Mo4 O23 154.40(17) . .
O38 Mo4 O23 86.46(17) . .
O22 Mo4 O24 100.4(2) . .
O30 Mo4 O24 82.21(18) . .
O38 Mo4 O24 152.00(17) . .
O23 Mo4 O24 86.75(17) . .
O22 Mo4 Mo12 99.74(17) . .
O30 Mo4 Mo12 47.95(12) . .
O38 Mo4 Mo12 48.05(12) . .
O23 Mo4 Mo12 134.21(12) . .
O24 Mo4 Mo12 129.65(13) . .
O16 Mo5 O34 107.9(2) . .
O16 Mo5 O41 107.6(2) . .
O34 Mo5 O41 92.77(17) . .
O16 Mo5 O9 102.2(2) . .
O34 Mo5 O9 149.43(17) . .
O41 Mo5 O9 83.51(17) . .
O16 Mo5 O18 97.9(2) . .
O34 Mo5 O18 82.81(17) . .
O41 Mo5 O18 154.29(17) . .
O9 Mo5 O18 87.55(17) . .
O16 Mo5 Mo8 101.32(16) . .
O34 Mo5 Mo8 48.09(12) . .
O41 Mo5 Mo8 48.27(12) . .
O9 Mo5 Mo8 130.86(12) . .
O18 Mo5 Mo8 130.67(12) . .
O15 Mo6 O37 106.3(2) . .
O15 Mo6 O40 105.9(2) . .
O37 Mo6 O40 93.41(18) . .
O15 Mo6 O35 101.2(2) . .
O37 Mo6 O35 84.41(18) . .
O40 Mo6 O35 152.32(17) . .
O15 Mo6 O32 98.0(2) . .
O37 Mo6 O32 155.24(17) . .
O40 Mo6 O32 84.16(18) . .
O35 Mo6 O32 86.46(18) . .
O15 Mo6 Mo10 100.75(17) . .
O37 Mo6 Mo10 48.02(13) . .
O40 Mo6 Mo10 48.17(13) . .
O35 Mo6 Mo10 131.58(13) . .
O32 Mo6 Mo10 131.91(12) . .
O12 Mo7 O26 106.4(2) . .
O12 Mo7 O28 106.6(2) . .
O26 Mo7 O28 92.92(18) . .
O12 Mo7 O17 100.5(2) . .
O26 Mo7 O17 152.67(18) . .
O28 Mo7 O17 83.52(18) . .
O12 Mo7 O31 98.4(2) . .
O26 Mo7 O31 83.77(17) . .
O28 Mo7 O31 154.64(17) . .
O17 Mo7 O31 87.99(18) . .
O12 Mo7 Mo11 100.60(17) . .
O26 Mo7 Mo11 48.00(12) . .
O28 Mo7 Mo11 48.00(13) . .
O17 Mo7 Mo11 130.90(13) . .
O31 Mo7 Mo11 131.40(12) . .
O27 Mo8 O34 105.7(2) . .
O27 Mo8 O41 106.8(2) . .
O34 Mo8 O41 92.81(17) . .
O27 Mo8 O23 98.4(2) . .
O34 Mo8 O23 155.04(17) . .
O41 Mo8 O23 86.22(16) . .
O27 Mo8 O29 99.9(2) . .
O34 Mo8 O29 82.24(17) . .
O41 Mo8 O29 153.14(17) . .
O23 Mo8 O29 87.42(16) . .
O27 Mo8 Mo5 99.13(16) . .
O34 Mo8 Mo5 47.99(12) . .
O41 Mo8 Mo5 48.42(12) . .
O23 Mo8 Mo5 134.42(12) . .
O29 Mo8 Mo5 129.89(12) . .
O20 Mo9 O9 103.3(2) . .
O20 Mo9 O25 103.8(2) . .
O9 Mo9 O25 96.5(2) . .
O20 Mo9 O42 101.9(2) . .
O9 Mo9 O42 151.94(17) . .
O25 Mo9 O42 89.21(19) . .
O20 Mo9 O33 101.4(2) . .
O9 Mo9 O33 89.00(18) . .
O25 Mo9 O33 152.16(17) . .
O42 Mo9 O33 74.10(17) . .
O20 Mo9 Mo2 98.96(18) . .
O9 Mo9 Mo2 125.27(13) . .
O25 Mo9 Mo2 125.54(14) . .
O42 Mo9 Mo2 37.45(12) . .
O33 Mo9 Mo2 37.41(12) . .
O14 Mo10 O37 105.4(2) . .
O14 Mo10 O40 106.1(2) . .
O37 Mo10 O40 93.48(18) . .
O14 Mo10 O25 101.6(2) . .
O37 Mo10 O25 152.65(17) . .
O40 Mo10 O25 83.34(18) . .
O14 Mo10 O18 98.0(2) . .
O37 Mo10 O18 84.42(18) . .
O40 Mo10 O18 155.43(17) . .
O25 Mo10 O18 87.39(18) . .
O14 Mo10 Mo6 100.18(18) . .
O37 Mo10 Mo6 48.13(13) . .
O40 Mo10 Mo6 48.13(12) . .
O25 Mo10 Mo6 130.70(13) . .
O18 Mo10 Mo6 132.15(12) . .
O13 Mo11 O26 106.1(2) . .
O13 Mo11 O28 107.3(2) . .
O26 Mo11 O28 93.05(17) . .
O13 Mo11 O19 100.9(2) . .
O26 Mo11 O19 84.38(17) . .
O28 Mo11 O19 151.27(18) . .
O13 Mo11 O32 99.1(2) . .
O26 Mo11 O32 154.30(17) . .
O28 Mo11 O32 83.90(18) . .
O19 Mo11 O32 86.21(18) . .
O13 Mo11 Mo7 100.89(18) . .
O26 Mo11 Mo7 48.00(12) . .
O28 Mo11 Mo7 48.14(13) . .
O19 Mo11 Mo7 131.52(13) . .
O32 Mo11 Mo7 131.63(12) . .
O7 Mo12 O30 106.7(2) . .
O7 Mo12 O38 106.8(2) . .
O30 Mo12 O38 92.77(17) . .
O7 Mo12 O21 101.9(2) . .
O30 Mo12 O21 150.86(17) . .
O38 Mo12 O21 84.40(17) . .
O7 Mo12 O31 98.0(2) . .
O30 Mo12 O31 83.48(17) . .
O38 Mo12 O31 154.97(17) . .
O21 Mo12 O31 86.98(18) . .
O7 Mo12 Mo4 100.00(18) . .
O30 Mo12 Mo4 48.04(13) . .
O38 Mo12 Mo4 48.22(12) . .
O21 Mo12 Mo4 131.87(13) . .
O31 Mo12 Mo4 131.31(12) . .
O5 Zn1 O36 115.89(19) . .
O5 Zn1 O30 107.02(19) . .
O36 Zn1 O30 109.58(18) . .
O5 Zn1 O26 111.9(2) . .
O36 Zn1 O26 109.68(18) . .
O30 Zn1 O26 101.77(17) . .
O3 Zn2 O42 118.75(19) . .
O3 Zn2 O28 108.4(2) . .
O42 Zn2 O28 109.39(18) . .
O3 Zn2 O40 107.57(19) . .
O42 Zn2 O40 109.35(18) . .
O28 Zn2 O40 102.08(18) . .
O1 Zn3 O39 115.40(19) . .
O1 Zn3 O37 115.4(2) . .
O39 Zn3 O37 109.96(18) . .
O1 Zn3 O34 102.72(19) . .
O39 Zn3 O34 111.14(17) . .
O37 Zn3 O34 100.89(17) . .
O23 Zn4 O33 122.59(17) . 3_565
O23 Zn4 O41 108.55(17) . 3_565
O33 Zn4 O41 108.08(17) 3_565 3_565
O23 Zn4 O38 110.70(16) . 3_565
O33 Zn4 O38 106.88(17) 3_565 3_565
O41 Zn4 O38 97.01(17) 3_565 3_565
O44 P1 O46 108.7(2) . .
O44 P1 O43 108.1(2) . .
O46 P1 O43 111.2(2) . .
O44 P1 O45 111.8(2) . .
O46 P1 O45 108.5(2) . .
O43 P1 O45 108.5(2) . .
C1 O1 Zn3 117.5(4) . .
C14 O3 Zn2 116.8(4) . .
C21 O5 Zn1 117.5(4) . .
Mo9 O9 Mo5 128.1(2) . .
Mo2 O17 Mo7 127.3(2) . .
Mo10 O18 Mo5 120.6(2) . .
Mo3 O19 Mo11 128.3(2) . .
Mo2 O21 Mo12 127.5(2) . .
Zn4 O23 Mo8 114.26(19) . .
Zn4 O23 Mo4 116.1(2) . .
Mo8 O23 Mo4 120.70(19) . .
Mo1 O24 Mo4 127.5(2) . .
Mo9 O25 Mo10 127.8(2) . .
Mo11 O28 Mo7 83.85(17) . .
Mo11 O28 Zn2 137.2(2) . .
Mo7 O28 Zn2 130.7(2) . .
Mo1 O29 Mo8 126.4(2) . .
Mo12 O30 Mo4 84.01(16) . .
Mo12 O30 Zn1 137.6(2) . .
Mo4 O30 Zn1 131.5(2) . .
Mo7 O31 Mo12 120.5(2) . .
Mo11 O32 Mo6 121.9(2) . .
Zn4 O33 Mo2 125.7(2) 3_565 .
Zn4 O33 Mo9 123.9(2) 3_565 .
Mo2 O33 Mo9 104.90(18) . .
Mo5 O34 Mo8 83.92(16) . .
Mo5 O34 Zn3 139.3(2) . .
Mo8 O34 Zn3 130.2(2) . .
Mo3 O35 Mo6 127.6(2) . .
Zn1 O36 Mo3 124.9(2) . .
Zn1 O36 Mo1 122.9(2) . .
Mo3 O36 Mo1 105.71(19) . .
Mo10 O37 Mo6 83.84(17) . .
Mo10 O37 Zn3 136.1(2) . .
Mo6 O37 Zn3 129.8(2) . .
Mo12 O38 Mo4 83.72(16) . .
Mo12 O38 Zn4 131.2(2) . 3_565
Mo4 O38 Zn4 138.9(2) . 3_565
Zn3 O39 Mo3 125.3(2) . .
Zn3 O39 Mo1 121.8(2) . .
Mo3 O39 Mo1 105.27(19) . .
Mo6 O40 Mo10 83.70(17) . .
Mo6 O40 Zn2 136.4(2) . .
Mo10 O40 Zn2 130.9(2) . .
Mo8 O41 Mo5 83.31(16) . .
Mo8 O41 Zn4 139.1(2) . 3_565
Mo5 O41 Zn4 131.1(2) . 3_565
Zn2 O42 Mo2 124.3(2) . .
Zn2 O42 Mo9 124.3(2) . .
Mo2 O42 Mo9 104.92(19) . .
Mo7 O26 Mo11 84.00(16) . .
Mo7 O26 Zn1 136.2(2) . .
Mo11 O26 Zn1 130.1(2) . .
O2 C1 O1 126.2(6) . .
O2 C1 C2 120.3(6) . .
O1 C1 C2 113.4(6) . .
C3 C2 C7 118.9(6) . .
C3 C2 C1 122.3(6) . .
C7 C2 C1 118.8(6) . .
C2 C3 C4 120.2(6) . .
C5 C4 C3 119.9(7) . .
C6 C5 C4 121.2(7) . .
C5 C6 C7 117.6(6) . .
C5 C6 C8 123.4(6) . .
C7 C6 C8 119.0(6) . .
C2 C7 C6 122.2(6) . .
C13 C8 C9 118.1(6) . .
C13 C8 C6 119.9(6) . .
C9 C8 C6 121.8(6) . .
C10 C9 C8 120.6(6) . .
C9 C10 C11 120.6(6) . .
C9 C10 C14 119.6(6) . 1_655
C11 C10 C14 119.7(6) . 1_655
C10 C11 C12 120.5(6) . .
C11 C12 C13 116.9(6) . .
C11 C12 C15 122.7(6) . 2_545
C13 C12 C15 120.4(6) . 2_545
C8 C13 C12 123.2(6) . .
O4 C14 O3 125.3(6) . .
O4 C14 C10 119.7(6) . 1_455
O3 C14 C10 115.0(6) . 1_455
C20 C15 C16 116.7(6) . .
C20 C15 C12 120.4(6) . 2
C16 C15 C12 122.9(5) . 2
C17 C16 C15 121.4(6) . .
C16 C17 C18 120.3(6) . .
C16 C17 C21 120.6(6) . .
C18 C17 C21 119.1(6) . .
C19 C18 C17 119.6(6) . .
C18 C19 C20 120.2(6) . .
C19 C20 C15 121.8(6) . .
O6 C21 O5 125.4(6) . .
O6 C21 C17 120.9(6) . .
O5 C21 C17 113.6(6) . .
N1 C25 C26 118.4(14) . .
C25 C26 C27 119.3(16) . .
C29 C28 N1 112.4(13) . .
C28 C29 C30 114.3(16) . .
C32 C31 N1 116.8(13) . .
C31 C32 C33 111.3(19) . .
C35 C34 N1 117.7(11) . .
C34 C35 C36 111.5(12) . .
C39 C38 N2 125.7(13) . .
C38 C39 C40 118.5(12) . .
C42 C41 N2 126.1(13) . .
C41 C42 C43 123.9(14) . .
C45 C44 N2 125.5(13) . .
C44 C45 C46 117.1(12) . .
C48 C47 N2 128.0(17) . .
C47 C48 C49 126.0(18) . .
N3 C50 C51 108.6(17) . .
C52 C51 C50 109(2) . .
C54 C53 N3 116.5(15) . .
C53 C54 C55 115.6(17) . .
C57 C56 N3 118.8(15) . .
C56 C57 C58 112.7(17) . .
C60 C59 N3 123.9(13) . .
C59 C60 C61 110.3(14) . .
C25 N1 C34 115.4(13) . .
C25 N1 C28 109.0(12) . .
C34 N1 C28 106.1(11) . .
C25 N1 C31 112.9(12) . .
C34 N1 C31 104.0(10) . .
C28 N1 C31 109.0(11) . .
C47 N2 C38 114.1(11) . .
C47 N2 C41 110.0(9) . .
C38 N2 C41 105.6(9) . .
C47 N2 C44 109.2(10) . .
C38 N2 C44 109.6(9) . .
C41 N2 C44 108.2(10) . .
C50 N3 C59 107.5(11) . .
C50 N3 C56 110.2(11) . .
C59 N3 C56 108.7(10) . .
C50 N3 C53 116.8(13) . .
C59 N3 C53 110.8(11) . .
C56 N3 C53 102.4(11) . .

loop_
_geom_bond_atom_site_label_1
_geom_bond_atom_site_label_2
_geom_bond_distance
_geom_bond_site_symmetry_2
Mo1 O10 1.680(4) .
Mo1 O24 1.812(4) .
Mo1 O29 1.819(4) .
Mo1 O36 2.016(4) .
Mo1 O39 2.019(4) .
Mo1 Mo3 3.1932(9) .
Mo2 O11 1.684(4) .
Mo2 O21 1.806(4) .
Mo2 O17 1.831(4) .
Mo2 O33 2.001(4) .
Mo2 O42 2.003(4) .
Mo2 Mo9 3.1837(9) .
Mo3 O8 1.685(4) .
Mo3 O35 1.816(4) .
Mo3 O19 1.827(4) .
Mo3 O36 1.990(4) .
Mo3 O39 1.998(4) .
Mo4 O22 1.669(4) .
Mo4 O30 1.951(4) .
Mo4 O38 1.957(4) .
Mo4 O23 2.007(4) .
Mo4 O24 2.015(4) .
Mo4 Mo12 2.6087(10) .
Mo5 O16 1.656(4) .
Mo5 O34 1.945(4) .
Mo5 O41 1.960(4) .
Mo5 O9 1.991(4) .
Mo5 O18 2.081(4) .
Mo5 Mo8 2.6029(8) .
Mo6 O15 1.661(5) .
Mo6 O37 1.955(4) .
Mo6 O40 1.955(4) .
Mo6 O35 1.998(4) .
Mo6 O32 2.071(4) .
Mo6 Mo10 2.6097(9) .
Mo7 O12 1.670(5) .
Mo7 O26 1.951(4) .
Mo7 O28 1.956(4) .
Mo7 O17 1.995(4) .
Mo7 O31 2.068(4) .
Mo7 Mo11 2.6116(9) .
Mo8 O27 1.661(4) .
Mo8 O34 1.948(4) .
Mo8 O41 1.956(4) .
Mo8 O23 2.007(4) .
Mo8 O29 2.021(4) .
Mo9 O20 1.678(4) .
Mo9 O9 1.814(4) .
Mo9 O25 1.821(4) .
Mo9 O42 2.012(4) .
Mo9 O33 2.014(4) .
Mo10 O14 1.664(4) .
Mo10 O37 1.951(4) .
Mo10 O40 1.956(4) .
Mo10 O25 1.999(4) .
Mo10 O18 2.071(4) .
Mo11 O13 1.663(5) .
Mo11 O26 1.952(4) .
Mo11 O28 1.952(4) .
Mo11 O19 1.987(4) .
Mo11 O32 2.067(4) .
Mo12 O7 1.659(4) .
Mo12 O30 1.948(4) .
Mo12 O38 1.952(4) .
Mo12 O21 2.008(4) .
Mo12 O31 2.090(4) .
Zn1 O5 1.893(5) .
Zn1 O36 1.944(4) .
Zn1 O30 1.977(4) .
Zn1 O26 1.984(4) .
Zn2 O3 1.925(5) .
Zn2 O42 1.949(4) .
Zn2 O28 1.976(4) .
Zn2 O40 1.980(4) .
Zn3 O1 1.914(4) .
Zn3 O39 1.939(4) .
Zn3 O37 1.971(4) .
Zn3 O34 1.979(4) .
Zn4 O23 1.958(4) .
Zn4 O33 1.959(4) 3_565
Zn4 O41 1.970(4) 3_565
Zn4 O38 1.976(4) 3_565
P1 O44 1.549(4) .
P1 O46 1.550(4) .
P1 O43 1.554(4) .
P1 O45 1.554(4) .
O1 C1 1.280(8) .
O2 C1 1.235(8) .
O3 C14 1.278(8) .
O4 C14 1.241(8) .
O5 C21 1.281(8) .
O6 C21 1.229(8) .
O33 Zn4 1.959(4) 3_565
O38 Zn4 1.976(4) 3_565
O41 Zn4 1.970(4) 3_565
C1 C2 1.511(10) .
C2 C3 1.377(10) .
C2 C7 1.387(9) .
C3 C4 1.388(10) .
C4 C5 1.386(10) .
C5 C6 1.382(9) .
C6 C7 1.389(9) .
C6 C8 1.481(9) .
C8 C13 1.384(9) .
C8 C9 1.385(9) .
C9 C10 1.380(9) .
C10 C11 1.389(9) .
C10 C14 1.503(9) 1_655
C11 C12 1.400(9) .
C12 C13 1.400(9) .
C12 C15 1.482(9) 2_545
C14 C10 1.503(9) 1_455
C15 C20 1.396(9) .
C15 C16 1.403(9) .
C15 C12 1.482(9) 2
C16 C17 1.376(9) .
C17 C18 1.385(9) .
C17 C21 1.505(9) .
C18 C19 1.371(10) .
C19 C20 1.381(9) .
C25 N1 1.367(18) .
C25 C26 1.48(2) .
C26 C27 1.520(15) .
C28 C29 1.537(10) .
C28 N1 1.571(17) .
C29 C30 1.55(3) .
C31 C32 1.45(2) .
C31 N1 1.587(17) .
C32 C33 1.46(3) .
C34 C35 1.421(16) .
C34 N1 1.536(15) .
C35 C36 1.488(18) .
C38 C39 1.407(13) .
C38 N2 1.446(13) .
C39 C40 1.473(16) .
C41 C42 1.381(13) .
C41 N2 1.490(13) .
C42 C43 1.423(15) .
C44 C45 1.406(14) .
C44 N2 1.500(11) .
C45 C46 1.474(13) .
C47 C48 1.390(15) .
C47 N2 1.445(15) .
C48 C49 1.47(2) .
C50 N3 1.489(19) .
C50 C51 1.509(17) .
C51 C52 1.453(18) .
C53 C54 1.35(2) .
C53 N3 1.573(15) .
C54 C55 1.509(10) .
C56 C57 1.387(18) .
C56 N3 1.552(15) .
C57 C58 1.48(2) .
C59 C60 1.440(14) .
C59 N3 1.502(14) .
C60 C61 1.491(19) .
